data_4303755
loop_
_publ_author_name
'Bin Li'
'Tianbiao Liu'
'Codrina V. Popescu'
'Andrey Bilko'
'Marcetta Y. Darensbourg'

_publ_contact_author_address
; 
Texas A&M University, 
Department of CHemistry, 
College Station, TX, 77840, 
USA 
;
_publ_contact_author_email marcetta@mail.chem.tamu.edu
_publ_contact_author_name 'Marcetta Y. Darensbourg'
_publ_section_title
;
Synthesis and M\"ossbauer Characterization of Octahedral Iron(II) Carbonyl
Complexes FeI2(CO)3L and FeI2(CO)2L2: Developing Models of the [Fe]-H2ase
Active Site
;
_journal_name_full 'Inorganic Chemistry'
_journal_page_first 11283
_journal_page_last 11289
_journal_paper_doi 10.1021/ic9017882
_journal_volume 48
_journal_year 2009
_chemical_formula_sum 'C24 H24 Fe I2 N2 O3'
_chemical_formula_weight 698.10
_chemical_name_systematic
; 
 ? 
;
_space_group_IT_number 62
_symmetry_cell_setting orthorhombic
_symmetry_space_group_name_Hall '-P 2ac 2n'
_symmetry_space_group_name_H-M 'P n m a'
_atom_sites_solution_hydrogens geom
_atom_sites_solution_primary direct
_atom_sites_solution_secondary difmap
_audit_creation_method SHELXL-97
_cell_angle_alpha 90.00
_cell_angle_beta 90.00
_cell_angle_gamma 90.00
_cell_formula_units_Z 4
_cell_length_a 15.543(3)
_cell_length_b 16.538(3)
_cell_length_c 9.9733(16)
_cell_measurement_reflns_used 4463
_cell_measurement_temperature 110(2)
_cell_measurement_theta_max 54.094
_cell_measurement_theta_min 4.758
_cell_volume 2563.6(8)
_computing_cell_refinement 'Bruker XSCANS'
_computing_data_collection 'Bruker XSCANS'
_computing_data_reduction 'Bruker SHELXTL'
_computing_molecular_graphics 'Bruker SHELXTL'
_computing_publication_material 'Bruker SHELXTL'
_computing_structure_refinement 'SHELXL-97 (Sheldrick, 1997)'
_computing_structure_solution 'SHELXS-97 (Sheldrick, 1990)'
_diffrn_ambient_temperature 110(2)
_diffrn_measured_fraction_theta_full 0.991
_diffrn_measured_fraction_theta_max 0.991
_diffrn_measurement_device_type 'Bruker P4'
_diffrn_measurement_method '\w scans'
_diffrn_radiation_monochromator graphite
_diffrn_radiation_source 'fine-focus sealed tube'
_diffrn_radiation_type MoK\a
_diffrn_radiation_wavelength 0.71073
_diffrn_reflns_av_R_equivalents 0.0754
_diffrn_reflns_av_sigmaI/netI 0.0505
_diffrn_reflns_limit_h_max 20
_diffrn_reflns_limit_h_min -20
_diffrn_reflns_limit_k_max 21
_diffrn_reflns_limit_k_min -21
_diffrn_reflns_limit_l_max 13
_diffrn_reflns_limit_l_min -12
_diffrn_reflns_number 23540
_diffrn_reflns_theta_full 28.35
_diffrn_reflns_theta_max 28.35
_diffrn_reflns_theta_min 2.38
_exptl_absorpt_coefficient_mu 3.023
_exptl_absorpt_correction_T_max 0.6946
_exptl_absorpt_correction_T_min 0.5831
_exptl_absorpt_correction_type multi-scan
_exptl_absorpt_process_details sadabs
_exptl_crystal_colour red
_exptl_crystal_density_diffrn 1.809
_exptl_crystal_density_method 'not measured'
_exptl_crystal_description block
_exptl_crystal_F_000 1352
_exptl_crystal_size_max 0.20
_exptl_crystal_size_mid 0.15
_exptl_crystal_size_min 0.13
_refine_diff_density_max 1.434
_refine_diff_density_min -1.276
_refine_diff_density_rms 0.174
_refine_ls_extinction_method none
_refine_ls_goodness_of_fit_ref 1.009
_refine_ls_hydrogen_treatment riding
_refine_ls_matrix_type full
_refine_ls_number_parameters 157
_refine_ls_number_reflns 3286
_refine_ls_number_restraints 0
_refine_ls_restrained_S_all 1.009
_refine_ls_R_factor_all 0.0639
_refine_ls_R_factor_gt 0.0452
_refine_ls_shift/su_max 0.000
_refine_ls_shift/su_mean 0.000
_refine_ls_structure_factor_coef Fsqd
_refine_ls_weighting_details 'calc w=1/[\s^2^(Fo^2^)+(0.0614P)^2^+2.5320P] where P=(Fo^2^+2Fc^2^)/3'
_refine_ls_weighting_scheme calc
_refine_ls_wR_factor_gt 0.0989
_refine_ls_wR_factor_ref 0.1071
_reflns_number_gt 2590
_reflns_number_total 3286
_reflns_threshold_expression >2sigma(I)
_cod_data_source_file ic9017882_si_001_1.cif
_cod_data_source_block 1-FeI2(CO)3IMes
_cod_depositor_comments
;
The following automatic conversions were performed:
'_symmetry_cell_setting' value 'Orthorhombic' changed to 'orthorhombic'
according to '/home/saulius/struct/CIF-dictionaries/cif_core.dic'
dictionary named 'cif_core.dic' version 2.4.1 from 2010-06-29.

Automatic conversion script
Id: cif_fix_enum 1527 2010-12-29 10:47:43Z saulius 
;
_cod_original_cell_volume 2563.7(7)
_cod_database_code 4303755

loop_
_symmetry_equiv_pos_as_xyz
'x, y, z'
'-x+1/2, -y, z+1/2'
'-x, y+1/2, -z'
'x+1/2, -y+1/2, -z+1/2'
'-x, -y, -z'
'x-1/2, y, -z-1/2'
'x, -y-1/2, z'
'-x-1/2, y-1/2, z-1/2'

loop_
_atom_site_label
_atom_site_type_symbol
_atom_site_fract_x
_atom_site_fract_y
_atom_site_fract_z
_atom_site_U_iso_or_equiv
_atom_site_adp_type
_atom_site_occupancy
_atom_site_symmetry_multiplicity
_atom_site_calc_flag
_atom_site_refinement_flags
_atom_site_disorder_assembly
_atom_site_disorder_group
Fe1 Fe 0.09978(6) 0.2500 0.91534(9) 0.01166(19) Uani 1 2 d S . .
I1 I 0.11816(3) 0.2500 1.18192(4) 0.01841(13) Uani 1 2 d S . .
I2 I 0.26742(3) 0.2500 0.87518(4) 0.02067(13) Uani 1 2 d S . .
O1 O 0.1289(2) 0.4246(2) 0.9662(3) 0.0273(8) Uani 1 1 d . . .
O2 O -0.0849(3) 0.2500 0.9670(5) 0.0258(11) Uani 1 2 d S . .
N1 N 0.0497(2) 0.3147(2) 0.6422(4) 0.0123(7) Uani 1 1 d . . .
C2 C -0.0136(4) 0.2500 0.9475(6) 0.0175(13) Uani 1 2 d S . .
C1 C 0.1151(3) 0.3600(3) 0.9371(4) 0.0185(10) Uani 1 1 d . . .
C3 C 0.0701(4) 0.2500 0.7200(6) 0.0119(12) Uani 1 2 d S . .
C4 C 0.0178(3) 0.2903(3) 0.5191(4) 0.0172(9) Uani 1 1 d . . .
H4 H -0.0002 0.3237 0.4496 0.021 Uiso 1 1 calc R . .
C5 C 0.0695(3) 0.3990(2) 0.6659(4) 0.0121(8) Uani 1 1 d . . .
C6 C 0.1500(3) 0.4277(3) 0.6223(4) 0.0140(9) Uani 1 1 d . . .
C7 C 0.1692(3) 0.5080(3) 0.6449(4) 0.0161(9) Uani 1 1 d . . .
H7 H 0.2224 0.5279 0.6175 0.019 Uiso 1 1 calc R . .
C8 C 0.1110(3) 0.5607(3) 0.7079(4) 0.0155(9) Uani 1 1 d . . .
C9 C 0.0307(3) 0.5313(2) 0.7422(5) 0.0170(9) Uani 1 1 d . . .
H9 H -0.0092 0.5663 0.7802 0.020 Uiso 1 1 calc R . .
C10 C 0.0074(3) 0.4503(3) 0.7217(5) 0.0159(9) Uani 1 1 d . . .
C11 C -0.0802(3) 0.4213(3) 0.7597(6) 0.0291(12) Uani 1 1 d . . .
H11A H -0.0905 0.3695 0.7195 0.044 Uiso 1 1 calc R . .
H11B H -0.1225 0.4592 0.7285 0.044 Uiso 1 1 calc R . .
H11C H -0.0839 0.4166 0.8554 0.044 Uiso 1 1 calc R . .
C12 C 0.2119(3) 0.3742(3) 0.5475(5) 0.0206(10) Uani 1 1 d . . .
H12A H 0.2604 0.4056 0.5186 0.031 Uiso 1 1 calc R . .
H12B H 0.1836 0.3513 0.4708 0.031 Uiso 1 1 calc R . .
H12C H 0.2312 0.3315 0.6055 0.031 Uiso 1 1 calc R . .
C13 C 0.1358(3) 0.6470(3) 0.7352(5) 0.0226(10) Uani 1 1 d . . .
H13A H 0.0861 0.6766 0.7644 0.034 Uiso 1 1 calc R . .
H13B H 0.1581 0.6710 0.6547 0.034 Uiso 1 1 calc R . .
H13C H 0.1790 0.6485 0.8039 0.034 Uiso 1 1 calc R . .

loop_
_atom_site_aniso_label
_atom_site_aniso_U_11
_atom_site_aniso_U_22
_atom_site_aniso_U_33
_atom_site_aniso_U_23
_atom_site_aniso_U_13
_atom_site_aniso_U_12
Fe1 0.0122(4) 0.0136(4) 0.0092(4) 0.000 0.0002(3) 0.000
I1 0.0174(2) 0.0287(2) 0.0091(2) 0.000 -0.00040(16) 0.000
I2 0.0124(2) 0.0326(3) 0.0170(2) 0.000 0.00143(16) 0.000
O1 0.041(2) 0.0195(18) 0.0212(19) -0.0038(14) -0.0108(16) -0.0001(15)
O2 0.015(2) 0.042(3) 0.021(3) 0.000 0.008(2) 0.000
N1 0.0122(17) 0.0136(17) 0.0112(18) 0.0006(14) -0.0016(14) -0.0023(14)
C2 0.022(3) 0.026(3) 0.004(3) 0.000 -0.005(3) 0.000
C1 0.020(2) 0.022(2) 0.014(2) 0.0019(18) -0.0005(18) 0.0018(19)
C3 0.006(3) 0.018(3) 0.012(3) 0.000 0.003(2) 0.000
C4 0.021(2) 0.020(2) 0.011(2) -0.0007(17) -0.0069(18) 0.0041(19)
C5 0.018(2) 0.0064(18) 0.012(2) -0.0007(15) -0.0043(17) -0.0004(16)
C6 0.013(2) 0.016(2) 0.014(2) 0.0032(16) -0.0009(17) -0.0014(16)
C7 0.018(2) 0.017(2) 0.014(2) 0.0035(17) -0.0021(19) -0.0048(17)
C8 0.019(2) 0.014(2) 0.013(2) 0.0048(16) -0.0019(17) -0.0015(17)
C9 0.018(2) 0.013(2) 0.020(2) 0.0017(17) -0.0022(19) 0.0028(17)
C10 0.014(2) 0.016(2) 0.017(2) 0.0030(17) 0.0009(18) -0.0015(17)
C11 0.018(2) 0.016(2) 0.053(4) -0.005(2) 0.011(2) 0.0013(19)
C12 0.021(2) 0.025(2) 0.017(2) -0.0016(18) 0.0056(19) -0.001(2)
C13 0.027(3) 0.012(2) 0.029(3) 0.0041(19) -0.008(2) -0.0028(19)

loop_
_atom_type_symbol
_atom_type_description
_atom_type_scat_dispersion_real
_atom_type_scat_dispersion_imag
_atom_type_scat_source
C C 0.0033 0.0016 'International Tables Vol C Tables 4.2.6.8 and 6.1.1.4'
H H 0.0000 0.0000 'International Tables Vol C Tables 4.2.6.8 and 6.1.1.4'
N N 0.0061 0.0033 'International Tables Vol C Tables 4.2.6.8 and 6.1.1.4'
O O 0.0106 0.0060 'International Tables Vol C Tables 4.2.6.8 and 6.1.1.4'
Fe Fe 0.3463 0.8444 'International Tables Vol C Tables 4.2.6.8 and 6.1.1.4'
I I -0.4742 1.8119 'International Tables Vol C Tables 4.2.6.8 and 6.1.1.4'

loop_
_geom_angle_atom_site_label_1
_geom_angle_atom_site_label_2
_geom_angle_atom_site_label_3
_geom_angle
_geom_angle_site_symmetry_1
_geom_angle_site_symmetry_3
_geom_angle_publ_flag
C2 Fe1 C1 96.07(15) . 7_565 ?
C2 Fe1 C1 96.07(14) . . ?
C1 Fe1 C1 159.9(3) 7_565 . ?
C2 Fe1 C3 87.0(3) . . ?
C1 Fe1 C3 98.29(14) 7_565 . ?
C1 Fe1 C3 98.29(14) . . ?
C2 Fe1 I2 178.44(19) . . ?
C1 Fe1 I2 83.72(14) 7_565 . ?
C1 Fe1 I2 83.72(14) . . ?
C3 Fe1 I2 94.60(17) . . ?
C2 Fe1 I1 85.83(19) . . ?
C1 Fe1 I1 82.48(14) 7_565 . ?
C1 Fe1 I1 82.48(14) . . ?
C3 Fe1 I1 172.79(17) . . ?
I2 Fe1 I1 92.61(3) . . ?
C3 N1 C4 111.1(4) . . ?
C3 N1 C5 128.0(4) . . ?
C4 N1 C5 120.2(3) . . ?
O2 C2 Fe1 179.7(6) . . ?
O1 C1 Fe1 171.0(4) . . ?
N1 C3 N1 103.8(5) 7_565 . ?
N1 C3 Fe1 127.5(3) 7_565 . ?
N1 C3 Fe1 127.5(3) . . ?
C4 C4 N1 107.0(2) 7_565 . ?
C4 C4 H4 126.5 7_565 . ?
N1 C4 H4 126.5 . . ?
C10 C5 C6 122.1(4) . . ?
C10 C5 N1 120.1(4) . . ?
C6 C5 N1 117.6(4) . . ?
C7 C6 C5 117.8(4) . . ?
C7 C6 C12 120.5(4) . . ?
C5 C6 C12 121.6(4) . . ?
C6 C7 C8 122.0(4) . . ?
C6 C7 H7 119.0 . . ?
C8 C7 H7 119.0 . . ?
C9 C8 C7 118.3(4) . . ?
C9 C8 C13 121.4(4) . . ?
C7 C8 C13 120.3(4) . . ?
C8 C9 C10 122.2(4) . . ?
C8 C9 H9 118.9 . . ?
C10 C9 H9 118.9 . . ?
C5 C10 C9 117.3(4) . . ?
C5 C10 C11 122.4(4) . . ?
C9 C10 C11 120.3(4) . . ?
C10 C11 H11A 109.5 . . ?
C10 C11 H11B 109.5 . . ?
H11A C11 H11B 109.5 . . ?
C10 C11 H11C 109.5 . . ?
H11A C11 H11C 109.5 . . ?
H11B C11 H11C 109.5 . . ?
C6 C12 H12A 109.5 . . ?
C6 C12 H12B 109.5 . . ?
H12A C12 H12B 109.5 . . ?
C6 C12 H12C 109.5 . . ?
H12A C12 H12C 109.5 . . ?
H12B C12 H12C 109.5 . . ?
C8 C13 H13A 109.5 . . ?
C8 C13 H13B 109.5 . . ?
H13A C13 H13B 109.5 . . ?
C8 C13 H13C 109.5 . . ?
H13A C13 H13C 109.5 . . ?
H13B C13 H13C 109.5 . . ?

loop_
_geom_bond_atom_site_label_1
_geom_bond_atom_site_label_2
_geom_bond_distance
_geom_bond_site_symmetry_2
_geom_bond_publ_flag
Fe1 C2 1.792(7) . ?
Fe1 C1 1.848(5) 7_565 ?
Fe1 C1 1.848(5) . ?
Fe1 C3 2.002(6) . ?
Fe1 I2 2.6363(10) . ?
Fe1 I1 2.6740(11) . ?
O1 C1 1.128(6) . ?
O2 C2 1.125(8) . ?
N1 C3 1.360(5) . ?
N1 C4 1.384(5) . ?
N1 C5 1.448(5) . ?
C3 N1 1.360(5) 7_565 ?
C4 C4 1.333(9) 7_565 ?
C4 H4 0.9300 . ?
C5 C10 1.400(6) . ?
C5 C6 1.407(6) . ?
C6 C7 1.381(6) . ?
C6 C12 1.505(6) . ?
C7 C8 1.404(6) . ?
C7 H7 0.9300 . ?
C8 C9 1.384(6) . ?
C8 C13 1.503(6) . ?
C9 C10 1.402(6) . ?
C9 H9 0.9300 . ?
C10 C11 1.493(6) . ?
C11 H11A 0.9600 . ?
C11 H11B 0.9600 . ?
C11 H11C 0.9600 . ?
C12 H12A 0.9600 . ?
C12 H12B 0.9600 . ?
C12 H12C 0.9600 . ?
C13 H13A 0.9600 . ?
C13 H13B 0.9600 . ?
C13 H13C 0.9600 . ?

loop_
_geom_torsion_atom_site_label_1
_geom_torsion_atom_site_label_2
_geom_torsion_atom_site_label_3
_geom_torsion_atom_site_label_4
_geom_torsion
_geom_torsion_site_symmetry_1
_geom_torsion_site_symmetry_2
_geom_torsion_site_symmetry_3
_geom_torsion_site_symmetry_4
_geom_torsion_publ_flag
C1 Fe1 C2 O2 -98.0(4) 7_565 . . . ?
C1 Fe1 C2 O2 98.0(4) . . . . ?
C3 Fe1 C2 O2 0.0(4) . . . . ?
I2 Fe1 C2 O2 180.0(4) . . . . ?
I1 Fe1 C2 O2 180.0(4) . . . . ?
C2 Fe1 C1 O1 104(3) . . . . ?
C1 Fe1 C1 O1 -23(3) 7_565 . . . ?
C3 Fe1 C1 O1 -168(3) . . . . ?
I2 Fe1 C1 O1 -75(3) . . . . ?
I1 Fe1 C1 O1 19(3) . . . . ?
C4 N1 C3 N1 -0.3(6) . . . 7_565 ?
C5 N1 C3 N1 -170.1(3) . . . 7_565 ?
C4 N1 C3 Fe1 -169.0(4) . . . . ?
C5 N1 C3 Fe1 21.1(7) . . . . ?
C2 Fe1 C3 N1 -83.1(5) . . . 7_565 ?
C1 Fe1 C3 N1 12.6(5) 7_565 . . 7_565 ?
C1 Fe1 C3 N1 -178.8(5) . . . 7_565 ?
I2 Fe1 C3 N1 96.9(5) . . . 7_565 ?
I1 Fe1 C3 N1 -83.1(5) . . . 7_565 ?
C2 Fe1 C3 N1 83.1(5) . . . . ?
C1 Fe1 C3 N1 178.8(5) 7_565 . . . ?
C1 Fe1 C3 N1 -12.6(5) . . . . ?
I2 Fe1 C3 N1 -96.9(5) . . . . ?
I1 Fe1 C3 N1 83.1(5) . . . . ?
C3 N1 C4 C4 0.2(4) . . . 7_565 ?
C5 N1 C4 C4 170.9(3) . . . 7_565 ?
C3 N1 C5 C10 -98.6(6) . . . . ?
C4 N1 C5 C10 92.3(5) . . . . ?
C3 N1 C5 C6 85.8(6) . . . . ?
C4 N1 C5 C6 -83.2(5) . . . . ?
C10 C5 C6 C7 4.6(6) . . . . ?
N1 C5 C6 C7 -179.9(4) . . . . ?
C10 C5 C6 C12 -172.5(4) . . . . ?
N1 C5 C6 C12 3.0(6) . . . . ?
C5 C6 C7 C8 -0.6(7) . . . . ?
C12 C6 C7 C8 176.5(4) . . . . ?
C6 C7 C8 C9 -3.0(7) . . . . ?
C6 C7 C8 C13 177.7(4) . . . . ?
C7 C8 C9 C10 2.9(7) . . . . ?
C13 C8 C9 C10 -177.8(4) . . . . ?
C6 C5 C10 C9 -4.7(7) . . . . ?
N1 C5 C10 C9 180.0(4) . . . . ?
C6 C5 C10 C11 175.8(5) . . . . ?
N1 C5 C10 C11 0.5(7) . . . . ?
C8 C9 C10 C5 0.8(7) . . . . ?
C8 C9 C10 C11 -179.7(5) . . . . ?
